data_4100739
loop_
_publ_author_name
'He, Xuyang'
'Allan, John F.'
'Noll, Bruce C.'
'Henderson, Kenneth W.'

_journal_name_full 'Journal of the American Chemical Society'
_journal_paper_doi 10.1021/ja051050c
_journal_year 2005
_chemical_formula_moiety 'C51 H75 O9 Ca2, C18 H54 N3 Si6 Ca, 1.40(C4 H8 O), 0.30(C6 H14)'
_chemical_formula_sum 'C76.4 H144.39 Ca3 N3 O10.39 Si6'
_chemical_formula_weight 1560.16
_space_group_IT_number 14
_symmetry_cell_setting monoclinic
_symmetry_space_group_name_Hall '-P 2ybc'
_symmetry_space_group_name_H-M 'P 1 21/c 1'
_cell_angle_alpha 90.00
_cell_angle_beta 103.381(1)
_cell_angle_gamma 90.00
_cell_formula_units_Z 4
_cell_length_a 22.1186(3)
_cell_length_b 17.4676(3)
_cell_length_c 24.4576(4)
_cell_measurement_temperature 100(2)
_cell_volume 9192.9(3)
_diffrn_ambient_temperature 100(2)
_exptl_crystal_density_diffrn 1.127
_cod_original_sg_symbol_H-M 'P 21/c'
_cod_original_formula_sum 'C76.40 H144.39 Ca3 N3 O10.39 Si6'
_cod_database_code 4100739

loop_
_symmetry_equiv_pos_as_xyz
'x, y, z'
'-x, y+1/2, -z+1/2'
'-x, -y, -z'
'x, -y-1/2, z-1/2'

loop_
_atom_site_label
_atom_site_type_symbol
_atom_site_fract_x
_atom_site_fract_y
_atom_site_fract_z
_atom_site_U_iso_or_equiv
_atom_site_adp_type
_atom_site_occupancy
_atom_site_symmetry_multiplicity
_atom_site_calc_flag
_atom_site_refinement_flags
_atom_site_disorder_assembly
_atom_site_disorder_group
Ca1 Ca 0.09110(3) 0.73025(4) 0.31377(3) 0.02140(18) Uani 1 1 d . . .
Ca2 Ca 0.22108(3) 0.73203(4) 0.27852(3) 0.02129(18) Uani 1 1 d . . .
Ca3 Ca 0.69733(4) 0.72272(5) 0.47752(3) 0.0354(2) Uani 1 1 d . . .
N1 N 0.66760(14) 0.62519(18) 0.41352(12) 0.0311(8) Uani 1 1 d . . .
N2 N 0.79709(13) 0.77117(18) 0.48891(12) 0.0274(7) Uani 1 1 d . . .
N3 N 0.62772(14) 0.76922(19) 0.52659(13) 0.0335(8) Uani 1 1 d . . .
O1 O 0.19168(11) 0.71628(14) 0.36319(9) 0.0243(6) Uani 1 1 d . . .
O2 O 0.13837(10) 0.81976(13) 0.26928(9) 0.0231(6) Uani 1 1 d . . .
O3 O 0.13155(11) 0.65432(14) 0.25358(9) 0.0249(6) Uani 1 1 d . . .
O4 O 0.04379(11) 0.62038(15) 0.34548(10) 0.0304(6) Uani 1 1 d . . .
O5 O 0.06238(12) 0.80587(15) 0.38824(10) 0.0315(6) Uani 1 1 d . . .
O6 O -0.01258(11) 0.76511(15) 0.26602(10) 0.0320(6) Uani 1 1 d . B .
O7 O 0.31291(11) 0.65718(14) 0.31114(9) 0.0278(6) Uani 1 1 d . . .
O8 O 0.29610(11) 0.83423(14) 0.29691(10) 0.0278(6) Uani 1 1 d . . .
O9 O 0.24598(11) 0.72209(15) 0.18838(9) 0.0293(6) Uani 1 1 d . . .
Si1 Si 0.64094(5) 0.54578(7) 0.43939(5) 0.0358(3) Uani 1 1 d . . .
Si2 Si 0.67361(5) 0.64241(7) 0.34723(4) 0.0327(3) Uani 1 1 d . . .
Si3 Si 0.85505(5) 0.70828(7) 0.49400(5) 0.0398(3) Uani 1 1 d . . .
Si4 Si 0.80473(5) 0.86717(6) 0.49121(4) 0.0299(3) Uani 1 1 d . . .
Si5 Si 0.65715(5) 0.77689(7) 0.59637(5) 0.0380(3) Uani 1 1 d . . .
Si6 Si 0.55444(5) 0.78819(7) 0.49078(5) 0.0370(3) Uani 1 1 d . . .
C1 C 0.22504(16) 0.7142(2) 0.41704(14) 0.0223(8) Uani 1 1 d . . .
C2 C 0.22408(17) 0.6555(2) 0.45182(14) 0.0258(9) Uani 1 1 d . . .
H2 H 0.2469 0.6611 0.4896 0.031 Uiso 1 1 calc R . .
C3 C 0.19027(18) 0.5821(2) 0.43628(15) 0.0314(9) Uani 1 1 d . . .
H3A H 0.1592 0.5886 0.4009 0.047 Uiso 1 1 calc R . .
H3B H 0.1695 0.5672 0.4660 0.047 Uiso 1 1 calc R . .
H3C H 0.2198 0.5421 0.4318 0.047 Uiso 1 1 calc R . .
C4 C 0.26305(16) 0.7841(2) 0.43646(14) 0.0233(9) Uani 1 1 d . . .
C5 C 0.24408(18) 0.8549(2) 0.41377(16) 0.0299(9) Uani 1 1 d . . .
H5 H 0.2072 0.8587 0.3849 0.036 Uiso 1 1 calc R . .
C6 C 0.27790(18) 0.9207(2) 0.43232(17) 0.0355(10) Uani 1 1 d . . .
H6 H 0.2634 0.9690 0.4168 0.043 Uiso 1 1 calc R . .
C7 C 0.33248(19) 0.9162(2) 0.47314(16) 0.0360(10) Uani 1 1 d . . .
H7 H 0.3559 0.9611 0.4857 0.043 Uiso 1 1 calc R . .
C8 C 0.35257(18) 0.8453(2) 0.49559(16) 0.0334(10) Uani 1 1 d . . .
H8 H 0.3899 0.8416 0.5239 0.040 Uiso 1 1 calc R . .
C9 C 0.31886(16) 0.7803(2) 0.47722(14) 0.0254(9) Uani 1 1 d . . .
H9 H 0.3338 0.7320 0.4925 0.030 Uiso 1 1 calc R . .
C10 C 0.12770(16) 0.8828(2) 0.23725(14) 0.0225(8) Uani 1 1 d . . .
C11 C 0.11733(17) 0.9527(2) 0.25559(15) 0.0317(10) Uani 1 1 d . . .
H11 H 0.1092 0.9929 0.2287 0.038 Uiso 1 1 calc R . .
C12 C 0.1175(2) 0.9722(3) 0.31431(16) 0.0450(11) Uani 1 1 d . . .
H12A H 0.1197 0.9251 0.3365 0.068 Uiso 1 1 calc R . .
H12B H 0.0794 1.0001 0.3154 0.068 Uiso 1 1 calc R . .
H12C H 0.1537 1.0044 0.3300 0.068 Uiso 1 1 calc R . .
C13 C 0.12631(16) 0.8717(2) 0.17628(14) 0.0243(9) Uani 1 1 d . . .
C14 C 0.10793(17) 0.8016(2) 0.15043(15) 0.0292(9) Uani 1 1 d . . .
H14 H 0.0977 0.7606 0.1722 0.035 Uiso 1 1 calc R . .
C15 C 0.10432(18) 0.7906(3) 0.09333(15) 0.0379(11) Uani 1 1 d . . .
H15 H 0.0905 0.7429 0.0763 0.045 Uiso 1 1 calc R . .
C16 C 0.1209(2) 0.8490(3) 0.06152(16) 0.0433(12) Uani 1 1 d . . .
H16 H 0.1186 0.8414 0.0226 0.052 Uiso 1 1 calc R . .
C17 C 0.14046(19) 0.9178(3) 0.08634(16) 0.0393(11) Uani 1 1 d . . .
H17 H 0.1521 0.9578 0.0645 0.047 Uiso 1 1 calc R . .
C18 C 0.14358(17) 0.9298(2) 0.14337(15) 0.0304(9) Uani 1 1 d . . .
H18 H 0.1575 0.9777 0.1600 0.036 Uiso 1 1 calc R . .
C19 C 0.12119(17) 0.5905(2) 0.22224(14) 0.0265(9) Uani 1 1 d . . .
C20 C 0.06939(18) 0.5775(2) 0.18204(16) 0.0352(10) Uani 1 1 d . . .
H20 H 0.0671 0.5302 0.1624 0.042 Uiso 1 1 calc R . .
C21 C 0.0156(2) 0.6298(3) 0.16544(18) 0.0473(12) Uani 1 1 d . . .
H21A H 0.0197 0.6718 0.1927 0.071 Uiso 1 1 calc R . .
H21B H -0.0229 0.6016 0.1646 0.071 Uiso 1 1 calc R . .
H21C H 0.0144 0.6508 0.1280 0.071 Uiso 1 1 calc R . .
C22 C 0.17083(17) 0.5317(2) 0.23596(15) 0.0268(9) Uani 1 1 d . . .
C23 C 0.20483(17) 0.5225(2) 0.29124(15) 0.0284(9) Uani 1 1 d . . .
H23 H 0.1974 0.5561 0.3195 0.034 Uiso 1 1 calc R . .
C24 C 0.24904(19) 0.4656(2) 0.30587(17) 0.0367(10) Uani 1 1 d . . .
H24 H 0.2710 0.4599 0.3439 0.044 Uiso 1 1 calc R . .
C25 C 0.2614(2) 0.4169(3) 0.26495(19) 0.0453(12) Uani 1 1 d . . .
H25 H 0.2916 0.3776 0.2748 0.054 Uiso 1 1 calc R . .
C26 C 0.2293(2) 0.4263(3) 0.20982(19) 0.0497(13) Uani 1 1 d . . .
H26 H 0.2384 0.3941 0.1814 0.060 Uiso 1 1 calc R . .
C27 C 0.1844(2) 0.4818(2) 0.19563(16) 0.0405(11) Uani 1 1 d . . .
H27 H 0.1620 0.4863 0.1576 0.049 Uiso 1 1 calc R . .
C28 C 0.0388(2) 0.5436(2) 0.32210(16) 0.0370(10) Uani 1 1 d . . .
H28A H 0.0771 0.5297 0.3101 0.044 Uiso 1 1 calc R . .
H28B H 0.0031 0.5401 0.2892 0.044 Uiso 1 1 calc R . .
C29 C 0.0294(2) 0.4916(2) 0.36861(16) 0.0380(10) Uani 1 1 d . . .
H29A H 0.0695 0.4708 0.3901 0.046 Uiso 1 1 calc R . .
H29B H 0.0014 0.4485 0.3535 0.046 Uiso 1 1 calc R . .
C30 C 0.0003(3) 0.5432(3) 0.4049(2) 0.0691(17) Uani 1 1 d . . .
H30A H -0.0456 0.5419 0.3925 0.083 Uiso 1 1 calc R . .
H30B H 0.0125 0.5271 0.4447 0.083 Uiso 1 1 calc R . .
C31 C 0.0237(3) 0.6195(3) 0.3980(2) 0.0609(15) Uani 1 1 d . . .
H31A H 0.0590 0.6318 0.4298 0.073 Uiso 1 1 calc R . .
H31B H -0.0094 0.6580 0.3969 0.073 Uiso 1 1 calc R . .
C32 C 0.0906(2) 0.8016(3) 0.44774(16) 0.0407(11) Uani 1 1 d . . .
H32A H 0.1326 0.7785 0.4541 0.049 Uiso 1 1 calc R . .
H32B H 0.0649 0.7703 0.4673 0.049 Uiso 1 1 calc R . .
C33 C 0.0947(2) 0.8815(3) 0.46861(19) 0.0575(14) Uani 1 1 d . . .
H33A H 0.1342 0.9056 0.4654 0.069 Uiso 1 1 calc R . .
H33B H 0.0917 0.8834 0.5083 0.069 Uiso 1 1 calc R . .
C34 C 0.0384(2) 0.9219(2) 0.42989(17) 0.0424(11) Uani 1 1 d . . .
H34A H 0.0057 0.9327 0.4504 0.051 Uiso 1 1 calc R . .
H34B H 0.0513 0.9706 0.4152 0.051 Uiso 1 1 calc R . .
C35 C 0.01556(19) 0.8654(2) 0.38257(18) 0.0416(11) Uani 1 1 d . . .
H35A H -0.0248 0.8432 0.3854 0.050 Uiso 1 1 calc R . .
H35B H 0.0100 0.8911 0.3457 0.050 Uiso 1 1 calc R . .
C36 C -0.02855(18) 0.8268(2) 0.22523(17) 0.0363(10) Uani 1 1 d . B .
H36A H -0.0203 0.8116 0.1887 0.044 Uiso 1 1 calc R . .
H36B H -0.0043 0.8735 0.2387 0.044 Uiso 1 1 calc R . .
C37 C -0.0972(2) 0.8406(3) 0.2197(2) 0.0612(14) Uani 1 1 d . . .
H37A H -0.1047 0.8953 0.2265 0.073 Uiso 1 1 calc R A 1
H37B H -0.1207 0.8272 0.1813 0.073 Uiso 1 1 calc R A 1
C38 C -0.1185(8) 0.7917(17) 0.2622(14) 0.054(8) Uani 0.30(2) 1 d P B 1
H38A H -0.1607 0.7709 0.2470 0.065 Uiso 0.30(2) 1 calc PR B 1
H38B H -0.1181 0.8205 0.2971 0.065 Uiso 0.30(2) 1 calc PR B 1
C38' C -0.1204(3) 0.7605(6) 0.2268(6) 0.052(3) Uani 0.70(2) 1 d P B 2
H38C H -0.1603 0.7617 0.2386 0.062 Uiso 0.70(2) 1 calc PR B 2
H38D H -0.1258 0.7306 0.1916 0.062 Uiso 0.70(2) 1 calc PR B 2
C39 C -0.06921(18) 0.7280(3) 0.27226(19) 0.0474(12) Uani 1 1 d . . .
H39A H -0.0639 0.7062 0.3104 0.057 Uiso 1 1 calc R B 1
H39B H -0.0812 0.6864 0.2443 0.057 Uiso 1 1 calc R B 1
C40 C 0.35330(18) 0.6319(3) 0.27521(15) 0.0375(11) Uani 1 1 d . . .
H40A H 0.3604 0.6739 0.2502 0.045 Uiso 1 1 calc R . .
H40B H 0.3349 0.5878 0.2519 0.045 Uiso 1 1 calc R . .
C41 C 0.41341(19) 0.6093(3) 0.31558(17) 0.0471(12) Uani 1 1 d . . .
H41A H 0.4362 0.5705 0.2988 0.057 Uiso 1 1 calc R . .
H41B H 0.4406 0.6543 0.3272 0.057 Uiso 1 1 calc R . .
C42 C 0.39079(19) 0.5766(3) 0.36437(17) 0.0442(12) Uani 1 1 d . . .
H42A H 0.3771 0.5228 0.3571 0.053 Uiso 1 1 calc R . .
H42B H 0.4236 0.5789 0.3995 0.053 Uiso 1 1 calc R . .
C43 C 0.33698(17) 0.6278(2) 0.36757(15) 0.0321(10) Uani 1 1 d . . .
H43A H 0.3045 0.5985 0.3804 0.038 Uiso 1 1 calc R . .
H43B H 0.3510 0.6703 0.3942 0.038 Uiso 1 1 calc R . .
C44 C 0.35906(17) 0.8296(2) 0.33247(16) 0.0339(10) Uani 1 1 d . . .
H44A H 0.3845 0.7933 0.3163 0.041 Uiso 1 1 calc R . .
H44B H 0.3579 0.8119 0.3707 0.041 Uiso 1 1 calc R . .
C45 C 0.38607(19) 0.9092(2) 0.33484(17) 0.0388(10) Uani 1 1 d . . .
H45A H 0.4308 0.9077 0.3348 0.047 Uiso 1 1 calc R . .
H45B H 0.3807 0.9371 0.3687 0.047 Uiso 1 1 calc R . .
C46 C 0.34826(17) 0.9462(2) 0.28133(16) 0.0350(10) Uani 1 1 d . . .
H46A H 0.3477 1.0027 0.2847 0.042 Uiso 1 1 calc R . .
H46B H 0.3645 0.9321 0.2482 0.042 Uiso 1 1 calc R . .
C47 C 0.28461(17) 0.9122(2) 0.27796(16) 0.0319(9) Uani 1 1 d . . .
H47A H 0.2625 0.9406 0.3025 0.038 Uiso 1 1 calc R . .
H47B H 0.2593 0.9137 0.2389 0.038 Uiso 1 1 calc R . .
C48 C 0.27870(18) 0.7800(2) 0.16402(15) 0.0324(10) Uani 1 1 d . . .
H48A H 0.3149 0.7995 0.1924 0.039 Uiso 1 1 calc R . .
H48B H 0.2508 0.8235 0.1497 0.039 Uiso 1 1 calc R . .
C49 C 0.2996(2) 0.7410(2) 0.11669(16) 0.0383(11) Uani 1 1 d . . .
H49A H 0.3393 0.7135 0.1305 0.046 Uiso 1 1 calc R . .
H49B H 0.3044 0.7782 0.0874 0.046 Uiso 1 1 calc R . .
C50 C 0.2470(2) 0.6861(3) 0.09473(16) 0.0447(12) Uani 1 1 d . . .
H50A H 0.2610 0.6423 0.0751 0.054 Uiso 1 1 calc R . .
H50B H 0.2119 0.7120 0.0688 0.054 Uiso 1 1 calc R . .
C51 C 0.22869(19) 0.6601(2) 0.14820(15) 0.0374(10) Uani 1 1 d . . .
H51A H 0.1834 0.6503 0.1407 0.045 Uiso 1 1 calc R . .
H51B H 0.2510 0.6125 0.1628 0.045 Uiso 1 1 calc R . .
C52 C 0.6573(2) 0.5528(3) 0.51825(16) 0.0442(11) Uani 1 1 d . . .
H52A H 0.7021 0.5583 0.5335 0.066 Uiso 1 1 calc R . .
H52B H 0.6426 0.5063 0.5335 0.066 Uiso 1 1 calc R . .
H52C H 0.6357 0.5974 0.5289 0.066 Uiso 1 1 calc R . .
C53 C 0.55491(18) 0.5317(3) 0.4155(2) 0.0520(13) Uani 1 1 d . . .
H53A H 0.5334 0.5749 0.4282 0.078 Uiso 1 1 calc R . .
H53B H 0.5431 0.4841 0.4315 0.078 Uiso 1 1 calc R . .
H53C H 0.5433 0.5288 0.3744 0.078 Uiso 1 1 calc R . .
C54 C 0.6776(2) 0.4543(2) 0.42263(19) 0.0484(12) Uani 1 1 d . . .
H54A H 0.6720 0.4497 0.3818 0.073 Uiso 1 1 calc R . .
H54B H 0.6579 0.4107 0.4368 0.073 Uiso 1 1 calc R . .
H54C H 0.7221 0.4549 0.4406 0.073 Uiso 1 1 calc R . .
C55 C 0.6009(2) 0.6229(3) 0.29238(17) 0.0506(12) Uani 1 1 d . . .
H55A H 0.5922 0.5678 0.2910 0.076 Uiso 1 1 calc R . .
H55B H 0.6063 0.6401 0.2557 0.076 Uiso 1 1 calc R . .
H55C H 0.5661 0.6505 0.3018 0.076 Uiso 1 1 calc R . .
C56 C 0.7370(2) 0.5863(3) 0.32615(17) 0.0444(11) Uani 1 1 d . . .
H56A H 0.7766 0.5960 0.3530 0.067 Uiso 1 1 calc R . .
H56B H 0.7402 0.6020 0.2885 0.067 Uiso 1 1 calc R . .
H56C H 0.7272 0.5315 0.3260 0.067 Uiso 1 1 calc R . .
C57 C 0.6930(2) 0.7462(2) 0.33970(16) 0.0401(11) Uani 1 1 d . . .
H57A H 0.6593 0.7782 0.3469 0.060 Uiso 1 1 calc R . .
H57B H 0.6980 0.7556 0.3015 0.060 Uiso 1 1 calc R . .
H57C H 0.7317 0.7587 0.3668 0.060 Uiso 1 1 calc R . .
C58 C 0.8288(2) 0.6092(2) 0.50724(19) 0.0457(12) Uani 1 1 d . . .
H58A H 0.8158 0.6083 0.5430 0.069 Uiso 1 1 calc R . .
H58B H 0.8631 0.5731 0.5090 0.069 Uiso 1 1 calc R . .
H58C H 0.7936 0.5944 0.4767 0.069 Uiso 1 1 calc R . .
C59 C 0.8834(3) 0.7011(3) 0.4274(3) 0.086(2) Uani 1 1 d . . .
H59A H 0.8479 0.7030 0.3949 0.129 Uiso 1 1 calc R . .
H59B H 0.9057 0.6526 0.4270 0.129 Uiso 1 1 calc R . .
H59C H 0.9115 0.7439 0.4254 0.129 Uiso 1 1 calc R . .
C60 C 0.9249(2) 0.7277(3) 0.5515(3) 0.090(2) Uani 1 1 d . . .
H60A H 0.9431 0.7770 0.5448 0.135 Uiso 1 1 calc R . .
H60B H 0.9556 0.6870 0.5524 0.135 Uiso 1 1 calc R . .
H60C H 0.9128 0.7293 0.5876 0.135 Uiso 1 1 calc R . .
C61 C 0.8624(2) 0.9050(3) 0.45223(18) 0.0458(11) Uani 1 1 d . . .
H61A H 0.9045 0.8897 0.4719 0.069 Uiso 1 1 calc R . .
H61B H 0.8598 0.9610 0.4504 0.069 Uiso 1 1 calc R . .
H61C H 0.8531 0.8840 0.4140 0.069 Uiso 1 1 calc R . .
C62 C 0.83160(19) 0.9062(2) 0.56420(16) 0.0391(11) Uani 1 1 d . . .
H62A H 0.8016 0.8925 0.5864 0.059 Uiso 1 1 calc R . .
H62B H 0.8350 0.9620 0.5626 0.059 Uiso 1 1 calc R . .
H62C H 0.8723 0.8844 0.5818 0.059 Uiso 1 1 calc R . .
C63 C 0.7285(2) 0.9138(3) 0.45985(17) 0.0452(11) Uani 1 1 d . . .
H63A H 0.7151 0.8996 0.4201 0.068 Uiso 1 1 calc R . .
H63B H 0.7330 0.9695 0.4631 0.068 Uiso 1 1 calc R . .
H63C H 0.6973 0.8967 0.4799 0.068 Uiso 1 1 calc R . .
C64 C 0.73533(19) 0.7287(3) 0.61489(17) 0.0442(11) Uani 1 1 d . . .
H64A H 0.7304 0.6740 0.6060 0.066 Uiso 1 1 calc R . .
H64B H 0.7536 0.7351 0.6551 0.066 Uiso 1 1 calc R . .
H64C H 0.7627 0.7519 0.5932 0.066 Uiso 1 1 calc R . .
C65 C 0.6692(2) 0.8779(3) 0.62244(19) 0.0580(14) Uani 1 1 d . . .
H65A H 0.6934 0.9059 0.6001 0.087 Uiso 1 1 calc R . .
H65B H 0.6917 0.8778 0.6620 0.087 Uiso 1 1 calc R . .
H65C H 0.6288 0.9029 0.6189 0.087 Uiso 1 1 calc R . .
C66 C 0.6091(2) 0.7310(3) 0.64151(19) 0.0604(14) Uani 1 1 d . . .
H66A H 0.5684 0.7560 0.6347 0.091 Uiso 1 1 calc R . .
H66B H 0.6303 0.7367 0.6812 0.091 Uiso 1 1 calc R . .
H66C H 0.6037 0.6765 0.6322 0.091 Uiso 1 1 calc R . .
C67 C 0.5260(2) 0.8870(3) 0.5038(2) 0.0484(12) Uani 1 1 d . . .
H67A H 0.5235 0.8914 0.5431 0.073 Uiso 1 1 calc R . .
H67B H 0.4847 0.8954 0.4793 0.073 Uiso 1 1 calc R . .
H67C H 0.5550 0.9254 0.4956 0.073 Uiso 1 1 calc R . .
C68 C 0.4951(2) 0.7183(3) 0.5045(2) 0.0537(13) Uani 1 1 d . . .
H68A H 0.5097 0.6660 0.5012 0.080 Uiso 1 1 calc R . .
H68B H 0.4557 0.7262 0.4769 0.080 Uiso 1 1 calc R . .
H68C H 0.4888 0.7264 0.5424 0.080 Uiso 1 1 calc R . .
C69 C 0.5501(2) 0.7825(3) 0.41309(18) 0.0493(12) Uani 1 1 d . . .
H69A H 0.5783 0.8203 0.4030 0.074 Uiso 1 1 calc R . .
H69B H 0.5075 0.7932 0.3923 0.074 Uiso 1 1 calc R . .
H69C H 0.5621 0.7311 0.4036 0.074 Uiso 1 1 calc R . .
O1S O 0.4005(3) 0.5969(4) 0.1690(3) 0.108(2) Uani 0.697(4) 1 d P C 1
C1S C 0.4592(3) 0.6153(5) 0.1634(3) 0.065(2) Uani 0.697(4) 1 d P C 1
C2S C 0.4916(4) 0.5544(6) 0.1574(4) 0.086(3) Uani 0.697(4) 1 d P C 1
C3S C 0.4391(4) 0.5104(6) 0.1197(4) 0.086(3) Uani 0.697(4) 1 d P C 1
C4S C 0.3910(5) 0.5310(5) 0.1386(3) 0.079(3) Uani 0.697(4) 1 d P C 1
O2S O 0.5574(3) 0.3052(4) 0.2795(3) 0.106(2) Uani 0.697(4) 1 d P C 1
C5S C 0.4966(6) 0.2888(8) 0.2463(4) 0.126(5) Uani 0.697(4) 1 d P C 1
C6S C 0.4595(3) 0.3665(5) 0.2474(4) 0.063(2) Uani 0.697(4) 1 d P C 1
C7S C 0.4949(5) 0.3987(6) 0.2940(4) 0.083(3) Uani 0.697(4) 1 d P C 1
C8S C 0.5435(4) 0.3484(5) 0.3189(4) 0.075(3) Uani 0.697(4) 1 d P C 1
C9S C 0.4078(6) 0.4685(8) 0.1875(5) 0.039(4) Uani 0.303(4) 1 d P C 2
C10S C 0.4683(6) 0.4365(8) 0.2172(6) 0.039(4) Uani 0.303(4) 1 d P C 2

loop_
_atom_site_aniso_label
_atom_site_aniso_U_11
_atom_site_aniso_U_22
_atom_site_aniso_U_33
_atom_site_aniso_U_23
_atom_site_aniso_U_13
_atom_site_aniso_U_12
Ca1 0.0236(4) 0.0235(4) 0.0178(4) 0.0000(3) 0.0061(3) 0.0008(3)
Ca2 0.0242(4) 0.0249(4) 0.0156(4) 0.0017(3) 0.0064(3) 0.0030(3)
Ca3 0.0291(5) 0.0424(6) 0.0372(5) -0.0128(4) 0.0127(4) -0.0044(4)
N1 0.0310(19) 0.035(2) 0.0253(17) -0.0009(15) 0.0018(14) 0.0029(15)
N2 0.0258(17) 0.034(2) 0.0230(16) 0.0003(14) 0.0067(13) -0.0013(15)
N3 0.0331(19) 0.036(2) 0.0346(19) 0.0005(16) 0.0143(15) 0.0020(16)
O1 0.0279(14) 0.0320(16) 0.0131(12) 0.0030(11) 0.0049(10) 0.0013(12)
O2 0.0297(14) 0.0188(15) 0.0218(13) 0.0049(11) 0.0084(11) 0.0027(11)
O3 0.0308(15) 0.0230(15) 0.0210(13) -0.0041(11) 0.0063(11) 0.0009(11)
O4 0.0349(16) 0.0292(17) 0.0298(15) 0.0022(12) 0.0129(12) -0.0019(12)
O5 0.0373(16) 0.0357(17) 0.0244(14) -0.0022(12) 0.0131(12) 0.0070(13)
O6 0.0233(14) 0.0368(17) 0.0347(15) 0.0068(13) 0.0046(12) 0.0019(12)
O7 0.0265(14) 0.0344(17) 0.0238(14) 0.0031(12) 0.0084(11) 0.0085(12)
O8 0.0261(14) 0.0296(16) 0.0268(14) 0.0033(12) 0.0044(11) -0.0005(12)
O9 0.0366(15) 0.0368(17) 0.0173(13) 0.0004(12) 0.0115(11) 0.0023(13)
Si1 0.0325(7) 0.0321(7) 0.0405(7) 0.0064(5) 0.0037(5) 0.0019(5)
Si2 0.0362(7) 0.0338(7) 0.0267(6) -0.0048(5) 0.0042(5) 0.0023(5)
Si3 0.0268(6) 0.0309(7) 0.0616(8) -0.0001(6) 0.0099(6) -0.0002(5)
Si4 0.0352(6) 0.0294(7) 0.0251(6) 0.0005(5) 0.0069(5) 0.0002(5)
Si5 0.0408(7) 0.0461(8) 0.0310(6) 0.0030(6) 0.0167(5) 0.0004(6)
Si6 0.0318(7) 0.0382(8) 0.0432(7) 0.0011(6) 0.0133(5) 0.0054(5)
C1 0.023(2) 0.031(2) 0.0150(19) -0.0012(16) 0.0080(15) 0.0026(17)
C2 0.031(2) 0.031(2) 0.0149(19) 0.0023(17) 0.0038(16) 0.0017(18)
C3 0.038(2) 0.032(2) 0.026(2) 0.0070(18) 0.0126(18) 0.0028(19)
C4 0.024(2) 0.032(2) 0.0151(18) -0.0005(16) 0.0079(16) -0.0024(17)
C5 0.031(2) 0.030(3) 0.029(2) 0.0026(18) 0.0073(18) 0.0026(19)
C6 0.037(2) 0.026(2) 0.043(2) 0.002(2) 0.008(2) 0.0009(19)
C7 0.039(3) 0.035(3) 0.038(2) -0.015(2) 0.016(2) -0.010(2)
C8 0.028(2) 0.048(3) 0.026(2) -0.006(2) 0.0085(18) -0.007(2)
C9 0.028(2) 0.031(2) 0.0202(19) 0.0004(17) 0.0110(16) 0.0056(18)
C10 0.020(2) 0.022(2) 0.026(2) 0.0056(17) 0.0066(16) 0.0017(16)
C11 0.038(2) 0.033(3) 0.027(2) 0.0035(18) 0.0122(18) 0.0019(19)
C12 0.061(3) 0.039(3) 0.036(2) -0.004(2) 0.013(2) 0.007(2)
C13 0.024(2) 0.029(2) 0.0197(19) 0.0058(17) 0.0053(16) 0.0047(17)
C14 0.030(2) 0.034(3) 0.024(2) 0.0043(18) 0.0075(17) 0.0022(18)
C15 0.042(3) 0.049(3) 0.020(2) -0.0006(19) 0.0024(18) -0.006(2)
C16 0.056(3) 0.057(3) 0.016(2) 0.003(2) 0.008(2) 0.001(2)
C17 0.046(3) 0.047(3) 0.029(2) 0.019(2) 0.018(2) 0.009(2)
C18 0.029(2) 0.029(2) 0.034(2) 0.0076(18) 0.0096(18) 0.0015(18)
C19 0.037(2) 0.025(2) 0.019(2) -0.0006(17) 0.0097(18) -0.0063(18)
C20 0.042(3) 0.031(3) 0.030(2) -0.0030(19) 0.001(2) -0.002(2)
C21 0.050(3) 0.040(3) 0.044(3) -0.002(2) -0.005(2) -0.010(2)
C22 0.038(2) 0.021(2) 0.023(2) 0.0001(17) 0.0109(18) -0.0010(18)
C23 0.032(2) 0.029(2) 0.025(2) -0.0002(17) 0.0073(17) -0.0019(18)
C24 0.043(3) 0.030(3) 0.037(2) 0.008(2) 0.010(2) 0.000(2)
C25 0.051(3) 0.032(3) 0.057(3) 0.009(2) 0.020(2) 0.013(2)
C26 0.078(4) 0.034(3) 0.044(3) -0.003(2) 0.028(3) 0.015(3)
C27 0.059(3) 0.037(3) 0.026(2) -0.0044(19) 0.010(2) 0.011(2)
C28 0.050(3) 0.030(3) 0.031(2) -0.0074(19) 0.009(2) -0.010(2)
C29 0.053(3) 0.025(2) 0.036(2) 0.0006(19) 0.010(2) -0.009(2)
C30 0.120(5) 0.043(3) 0.064(3) -0.019(3) 0.063(3) -0.031(3)
C31 0.088(4) 0.040(3) 0.076(3) 0.009(3) 0.061(3) 0.004(3)
C32 0.044(3) 0.050(3) 0.029(2) -0.006(2) 0.009(2) 0.003(2)
C33 0.078(4) 0.049(3) 0.042(3) -0.007(2) 0.009(3) 0.008(3)
C34 0.053(3) 0.035(3) 0.045(3) -0.007(2) 0.023(2) 0.007(2)
C35 0.039(3) 0.039(3) 0.049(3) -0.006(2) 0.014(2) 0.008(2)
C36 0.037(2) 0.034(3) 0.036(2) 0.009(2) 0.0052(19) 0.008(2)
C37 0.041(3) 0.060(4) 0.080(4) 0.022(3) 0.008(3) 0.007(3)
C38 0.024(9) 0.087(18) 0.049(15) 0.025(13) 0.006(9) 0.003(9)
C38' 0.027(4) 0.062(6) 0.062(7) 0.019(5) 0.002(4) 0.001(4)
C39 0.027(2) 0.061(3) 0.049(3) 0.019(2) -0.001(2) -0.008(2)
C40 0.036(2) 0.054(3) 0.027(2) 0.006(2) 0.0164(19) 0.017(2)
C41 0.035(3) 0.063(3) 0.046(3) 0.014(2) 0.013(2) 0.022(2)
C42 0.037(3) 0.058(3) 0.038(3) 0.014(2) 0.011(2) 0.013(2)
C43 0.034(2) 0.040(3) 0.022(2) 0.0074(18) 0.0058(18) 0.0056(19)
C44 0.030(2) 0.036(3) 0.033(2) 0.0052(19) 0.0037(19) -0.0001(19)
C45 0.038(3) 0.035(3) 0.041(3) 0.001(2) 0.004(2) -0.007(2)
C46 0.040(3) 0.031(3) 0.035(2) 0.0033(19) 0.0101(19) -0.006(2)
C47 0.034(2) 0.028(2) 0.034(2) 0.0029(18) 0.0081(18) -0.0001(18)
C48 0.041(2) 0.035(3) 0.025(2) 0.0030(18) 0.0149(18) 0.000(2)
C49 0.051(3) 0.044(3) 0.027(2) -0.005(2) 0.024(2) -0.005(2)
C50 0.063(3) 0.052(3) 0.025(2) -0.007(2) 0.023(2) -0.005(2)
C51 0.045(3) 0.045(3) 0.024(2) 0.000(2) 0.0111(19) -0.001(2)
C52 0.051(3) 0.042(3) 0.044(3) 0.009(2) 0.018(2) 0.003(2)
C53 0.036(3) 0.044(3) 0.075(3) 0.008(3) 0.008(2) -0.002(2)
C54 0.051(3) 0.035(3) 0.058(3) 0.008(2) 0.011(2) 0.005(2)
C55 0.048(3) 0.065(4) 0.036(3) -0.007(2) 0.004(2) 0.001(2)
C56 0.049(3) 0.046(3) 0.038(2) -0.013(2) 0.010(2) 0.003(2)
C57 0.051(3) 0.043(3) 0.027(2) 0.0037(19) 0.010(2) 0.006(2)
C58 0.041(3) 0.029(3) 0.062(3) 0.001(2) 0.001(2) 0.003(2)
C59 0.089(4) 0.054(4) 0.143(6) -0.017(4) 0.086(4) -0.005(3)
C60 0.048(3) 0.045(4) 0.148(6) 0.006(4) -0.036(3) 0.000(3)
C61 0.055(3) 0.042(3) 0.045(3) 0.005(2) 0.018(2) -0.005(2)
C62 0.045(3) 0.036(3) 0.036(2) -0.007(2) 0.009(2) -0.007(2)
C63 0.055(3) 0.041(3) 0.036(2) -0.008(2) 0.004(2) 0.008(2)
C64 0.045(3) 0.057(3) 0.031(2) 0.007(2) 0.007(2) -0.003(2)
C65 0.064(3) 0.063(4) 0.049(3) -0.014(3) 0.016(3) 0.002(3)
C66 0.058(3) 0.087(4) 0.043(3) 0.011(3) 0.027(2) 0.013(3)
C67 0.041(3) 0.046(3) 0.062(3) 0.000(2) 0.019(2) 0.003(2)
C68 0.037(3) 0.053(3) 0.072(3) 0.001(3) 0.015(2) 0.002(2)
C69 0.042(3) 0.054(3) 0.049(3) 0.001(2) 0.006(2) 0.014(2)
O1S 0.097(5) 0.136(7) 0.093(5) 0.002(4) 0.027(4) 0.026(4)
C1S 0.020(4) 0.105(7) 0.075(5) 0.034(5) 0.019(4) 0.023(4)
C2S 0.095(7) 0.095(8) 0.069(6) -0.004(5) 0.022(5) 0.007(6)
C3S 0.086(7) 0.088(7) 0.071(6) -0.014(5) -0.012(5) -0.008(6)
C4S 0.125(8) 0.051(6) 0.063(6) -0.039(5) 0.028(5) -0.003(5)
O2S 0.126(6) 0.102(6) 0.090(5) -0.002(4) 0.024(4) -0.034(5)
C5S 0.123(9) 0.175(14) 0.081(7) -0.027(8) 0.022(7) -0.075(9)
C6S 0.050(5) 0.060(6) 0.078(6) 0.012(5) 0.011(4) -0.009(4)
C7S 0.096(7) 0.079(7) 0.084(7) 0.013(5) 0.038(6) -0.010(6)
C8S 0.095(7) 0.055(5) 0.102(7) -0.014(5) 0.074(6) 0.009(5)
C9S 0.044(9) 0.035(9) 0.037(8) -0.029(7) 0.011(7) -0.027(7)
C10S 0.035(8) 0.043(10) 0.041(8) -0.020(7) 0.013(7) -0.011(7)

loop_
_geom_bond_atom_site_label_1
_geom_bond_atom_site_label_2
_geom_bond_distance
_geom_bond_site_symmetry_2
_geom_bond_publ_flag
Ca1 O1 2.286(2) . ?
Ca1 O2 2.291(2) . ?
Ca1 O3 2.310(2) . ?
Ca1 O6 2.399(2) . ?
Ca1 O4 2.399(3) . ?
Ca1 O5 2.450(2) . ?
Ca1 Ca2 3.1868(10) . ?
Ca2 O1 2.326(2) . ?
Ca2 O2 2.357(2) . ?
Ca2 O3 2.362(2) . ?
Ca2 O7 2.392(2) . ?
Ca2 O9 2.399(2) . ?
Ca2 O8 2.408(3) . ?
Ca3 N1 2.304(3) . ?
Ca3 N3 2.308(3) . ?
Ca3 N2 2.319(3) . ?
N1 Si2 1.684(3) . ?
N1 Si1 1.687(3) . ?
N2 Si3 1.671(3) . ?
N2 Si4 1.685(3) . ?
N3 Si5 1.685(3) . ?
N3 Si6 1.687(3) . ?
O1 C1 1.353(4) . ?
O2 C10 1.340(4) . ?
O3 C19 1.342(4) . ?
O4 C28 1.451(4) . ?
O4 C31 1.454(5) . ?
O5 C32 1.447(4) . ?
O5 C35 1.451(5) . ?
O6 C39 1.449(5) . ?
O6 C36 1.456(4) . ?
O7 C43 1.453(4) . ?
O7 C40 1.459(4) . ?
O8 C47 1.442(4) . ?
O8 C44 1.463(4) . ?
O9 C48 1.450(4) . ?
O9 C51 1.453(4) . ?
Si1 C53 1.873(4) . ?
Si1 C54 1.879(4) . ?
Si1 C52 1.882(4) . ?
Si2 C55 1.872(4) . ?
Si2 C56 1.878(4) . ?
Si2 C57 1.881(4) . ?
Si3 C60 1.865(5) . ?
Si3 C58 1.878(4) . ?
Si3 C59 1.882(5) . ?
Si4 C63 1.870(4) . ?
Si4 C62 1.874(4) . ?
Si4 C61 1.881(4) . ?
Si5 C65 1.874(5) . ?
Si5 C66 1.879(5) . ?
Si5 C64 1.882(4) . ?
Si6 C68 1.879(5) . ?
Si6 C69 1.883(4) . ?
Si6 C67 1.888(4) . ?
C1 C2 1.335(5) . ?
C1 C4 1.496(5) . ?
C2 C3 1.489(5) . ?
C2 H2 0.9500 . ?
C3 H3A 0.9800 . ?
C3 H3B 0.9800 . ?
C3 H3C 0.9800 . ?
C4 C5 1.380(5) . ?
C4 C9 1.397(5) . ?
C5 C6 1.389(5) . ?
C5 H5 0.9500 . ?
C6 C7 1.379(5) . ?
C6 H6 0.9500 . ?
C7 C8 1.386(6) . ?
C7 H7 0.9500 . ?
C8 C9 1.376(5) . ?
C8 H8 0.9500 . ?
C9 H9 0.9500 . ?
C10 C11 1.339(5) . ?
C10 C13 1.497(5) . ?
C11 C12 1.475(5) . ?
C11 H11 0.9500 . ?
C12 H12A 0.9800 . ?
C12 H12B 0.9800 . ?
C12 H12C 0.9800 . ?
C13 C14 1.395(5) . ?
C13 C18 1.402(5) . ?
C14 C15 1.393(5) . ?
C14 H14 0.9500 . ?
C15 C16 1.382(6) . ?
C15 H15 0.9500 . ?
C16 C17 1.371(6) . ?
C16 H16 0.9500 . ?
C17 C18 1.396(5) . ?
C17 H17 0.9500 . ?
C18 H18 0.9500 . ?
C19 C20 1.345(5) . ?
C19 C22 1.484(5) . ?
C20 C21 1.480(6) . ?
C20 H20 0.9500 . ?
C21 H21A 0.9800 . ?
C21 H21B 0.9800 . ?
C21 H21C 0.9800 . ?
C22 C23 1.396(5) . ?
C22 C27 1.400(5) . ?
C23 C24 1.381(5) . ?
C23 H23 0.9500 . ?
C24 C25 1.388(6) . ?
C24 H24 0.9500 . ?
C25 C26 1.381(6) . ?
C25 H25 0.9500 . ?
C26 C27 1.374(6) . ?
C26 H26 0.9500 . ?
C27 H27 0.9500 . ?
C28 C29 1.508(5) . ?
C28 H28A 0.9900 . ?
C28 H28B 0.9900 . ?
C29 C30 1.510(6) . ?
C29 H29A 0.9900 . ?
C29 H29B 0.9900 . ?
C30 C31 1.453(6) . ?
C30 H30A 0.9900 . ?
C30 H30B 0.9900 . ?
C31 H31A 0.9900 . ?
C31 H31B 0.9900 . ?
C32 C33 1.481(6) . ?
C32 H32A 0.9900 . ?
C32 H32B 0.9900 . ?
C33 C34 1.549(6) . ?
C33 H33A 0.9900 . ?
C33 H33B 0.9900 . ?
C34 C35 1.517(6) . ?
C34 H34A 0.9900 . ?
C34 H34B 0.9900 . ?
C35 H35A 0.9900 . ?
C35 H35B 0.9900 . ?
C36 C37 1.513(6) . ?
C36 H36A 0.9900 . ?
C36 H36B 0.9900 . ?
C37 C38 1.503(18) . ?
C37 C38' 1.514(9) . ?
C37 H37A 0.9900 . ?
C37 H37B 0.9900 . ?
C38 C39 1.54(2) . ?
C38 H38A 0.9900 . ?
C38 H38B 0.9900 . ?
C38' C39 1.502(9) . ?
C38' H38C 0.9900 . ?
C38' H38D 0.9900 . ?
C39 H39A 0.9900 . ?
C39 H39B 0.9900 . ?
C40 C41 1.514(5) . ?
C40 H40A 0.9900 . ?
C40 H40B 0.9900 . ?
C41 C42 1.509(6) . ?
C41 H41A 0.9900 . ?
C41 H41B 0.9900 . ?
C42 C43 1.505(5) . ?
C42 H42A 0.9900 . ?
C42 H42B 0.9900 . ?
C43 H43A 0.9900 . ?
C43 H43B 0.9900 . ?
C44 C45 1.510(5) . ?
C44 H44A 0.9900 . ?
C44 H44B 0.9900 . ?
C45 C46 1.524(5) . ?
C45 H45A 0.9900 . ?
C45 H45B 0.9900 . ?
C46 C47 1.513(5) . ?
C46 H46A 0.9900 . ?
C46 H46B 0.9900 . ?
C47 H47A 0.9900 . ?
C47 H47B 0.9900 . ?
C48 C49 1.505(5) . ?
C48 H48A 0.9900 . ?
C48 H48B 0.9900 . ?
C49 C50 1.508(6) . ?
C49 H49A 0.9900 . ?
C49 H49B 0.9900 . ?
C50 C51 1.524(5) . ?
C50 H50A 0.9900 . ?
C50 H50B 0.9900 . ?
C51 H51A 0.9900 . ?
C51 H51B 0.9900 . ?
C52 H52A 0.9800 . ?
C52 H52B 0.9800 . ?
C52 H52C 0.9800 . ?
C53 H53A 0.9800 . ?
C53 H53B 0.9800 . ?
C53 H53C 0.9800 . ?
C54 H54A 0.9800 . ?
C54 H54B 0.9800 . ?
C54 H54C 0.9800 . ?
C55 H55A 0.9800 . ?
C55 H55B 0.9800 . ?
C55 H55C 0.9800 . ?
C56 H56A 0.9800 . ?
C56 H56B 0.9800 . ?
C56 H56C 0.9800 . ?
C57 H57A 0.9800 . ?
C57 H57B 0.9800 . ?
C57 H57C 0.9800 . ?
C58 H58A 0.9800 . ?
C58 H58B 0.9800 . ?
C58 H58C 0.9800 . ?
C59 H59A 0.9800 . ?
C59 H59B 0.9800 . ?
C59 H59C 0.9800 . ?
C60 H60A 0.9800 . ?
C60 H60B 0.9800 . ?
C60 H60C 0.9800 . ?
C61 H61A 0.9800 . ?
C61 H61B 0.9800 . ?
C61 H61C 0.9800 . ?
C62 H62A 0.9800 . ?
C62 H62B 0.9800 . ?
C62 H62C 0.9800 . ?
C63 H63A 0.9800 . ?
C63 H63B 0.9800 . ?
C63 H63C 0.9800 . ?
C64 H64A 0.9800 . ?
C64 H64B 0.9800 . ?
C64 H64C 0.9800 . ?
C65 H65A 0.9800 . ?
C65 H65B 0.9800 . ?
C65 H65C 0.9800 . ?
C66 H66A 0.9800 . ?
C66 H66B 0.9800 . ?
C66 H66C 0.9800 . ?
C67 H67A 0.9800 . ?
C67 H67B 0.9800 . ?
C67 H67C 0.9800 . ?
C68 H68A 0.9800 . ?
C68 H68B 0.9800 . ?
C68 H68C 0.9800 . ?
C69 H69A 0.9800 . ?
C69 H69B 0.9800 . ?
C69 H69C 0.9800 . ?
O1S C4S 1.360(9) . ?
O1S C1S 1.374(9) . ?
C1S C2S 1.311(11) . ?
C2S C3S 1.515(12) . ?
C3S C4S 1.304(11) . ?
O2S C8S 1.315(9) . ?
O2S C5S 1.430(12) . ?
C5S C6S 1.589(15) . ?
C6S C7S 1.348(11) . ?
C7S C8S 1.412(12) . ?
C9S C10S 1.48(2) . ?
